data_4332201
loop_
_publ_author_name
'Hamid, Mazhar'
'Tahir, Asif A.'
'Mazhar, Muhammad'
'Zeller, Matthias'
'Molloy, Kieran C.'
'Hunter, Allen D.'

_publ_section_title
;
 Synthesis of Isostructural Cage Complexes of Copper with Cobalt and
 Nickel for Deposition of Mixed Ceramic Oxide Materials
;
_journal_issue 26
_journal_name_full 'Inorganic Chemistry'
_journal_page_first 10457
_journal_page_last 10466
_journal_paper_doi 10.1021/ic060119u
_journal_volume 45
_journal_year 2006
_chemical_formula_sum 'C26 H56 Cl4 Cu4 N4 Ni2 O10'
_chemical_formula_weight 1098.12
_chemical_name_systematic
;
 ?
;
_space_group_IT_number 14
_symmetry_cell_setting monoclinic
_symmetry_space_group_name_Hall '-P 2yn'
_symmetry_space_group_name_H-M 'P 1 21/n 1'
_atom_sites_solution_hydrogens geom
_atom_sites_solution_primary direct
_atom_sites_solution_secondary difmap
_audit_creation_method SHELXL-97
_cell_angle_alpha 90.00
_cell_angle_beta 98.0630(10)
_cell_angle_gamma 90.00
_cell_formula_units_Z 2
_cell_length_a 10.5830(2)
_cell_length_b 10.6460(2)
_cell_length_c 19.6120(4)
_cell_measurement_reflns_used 25
_cell_measurement_temperature 150(2)
_cell_measurement_theta_max 18
_cell_measurement_theta_min 12
_cell_volume 2187.77(7)
_computing_cell_refinement 'Nonius CAD4 software'
_computing_data_collection 'Nonius CAD4 software'
_computing_data_reduction 'XCAD (P.McArdle, 2000)'
_computing_molecular_graphics 'ORTEX (P.McArdle, 1995)'
_computing_publication_material 'SHELXL-97/2 (Sheldrick,1997)'
_computing_structure_refinement 'SHELXL-97 (Sheldrick, 1997)'
_computing_structure_solution 'SHELXS-97 (Sheldrick, 1990)'
_diffrn_ambient_temperature 150(2)
_diffrn_measured_fraction_theta_full 0.996
_diffrn_measured_fraction_theta_max 0.996
_diffrn_measurement_device_type '4-circle diffractometer'
_diffrn_measurement_method 'scintillation counter'
_diffrn_radiation_monochromator graphite
_diffrn_radiation_source 'fine-focus sealed tube'
_diffrn_radiation_type MoK\a
_diffrn_radiation_wavelength 0.71073
_diffrn_reflns_av_R_equivalents 0.0690
_diffrn_reflns_av_sigmaI/netI 0.0398
_diffrn_reflns_limit_h_max 11
_diffrn_reflns_limit_h_min -12
_diffrn_reflns_limit_k_max 12
_diffrn_reflns_limit_k_min -12
_diffrn_reflns_limit_l_max 23
_diffrn_reflns_limit_l_min -23
_diffrn_reflns_number 31237
_diffrn_reflns_theta_full 25.02
_diffrn_reflns_theta_max 25.02
_diffrn_reflns_theta_min 3.02
_diffrn_standards_number 0
_exptl_absorpt_coefficient_mu 3.045
_exptl_absorpt_correction_T_max 0.9142
_exptl_absorpt_correction_T_min 0.7505
_exptl_absorpt_correction_type empirical
_exptl_absorpt_process_details 'SHELXS-97 (Sheldrick, 1990)'
_exptl_crystal_colour Colourless
_exptl_crystal_density_diffrn 1.667
_exptl_crystal_density_method 'not measured'
_exptl_crystal_description Parallelepiped
_exptl_crystal_F_000 1120
_exptl_crystal_size_max 0.10
_exptl_crystal_size_mid 0.10
_exptl_crystal_size_min 0.03
_refine_diff_density_max 0.419
_refine_diff_density_min -0.459
_refine_diff_density_rms 0.103
_refine_ls_extinction_method none
_refine_ls_goodness_of_fit_ref 1.117
_refine_ls_hydrogen_treatment constr
_refine_ls_matrix_type full
_refine_ls_number_parameters 236
_refine_ls_number_reflns 3854
_refine_ls_number_restraints 1
_refine_ls_restrained_S_all 1.117
_refine_ls_R_factor_all 0.0492
_refine_ls_R_factor_gt 0.0358
_refine_ls_shift/su_max 0.001
_refine_ls_shift/su_mean 0.000
_refine_ls_structure_factor_coef Fsqd
_refine_ls_weighting_details 'calc w=1/[\s^2^(Fo^2^)+(0.0205P)^2^+3.1116P] where P=(Fo^2^+2Fc^2^)/3'
_refine_ls_weighting_scheme calc
_refine_ls_wR_factor_gt 0.0663
_refine_ls_wR_factor_ref 0.0700
_reflns_number_gt 3254
_reflns_number_total 3854
_reflns_threshold_expression >2sigma(I)
_cod_data_source_file ic060119usup2.cif
_cod_data_source_block k05kcm10
_cod_depositor_comments
;
The following automatic conversions were performed:

'_symmetry_cell_setting' value 'Monoclinic' changed to 'monoclinic'
according to /home/saulius/struct/CIF-dictionaries/cif_core.dic
dictionary named 'cif_core.dic' version 2.4.2 from 2011-04-26.

Automatic conversion script
Id: cif_fix_values 1891 2012-01-12 08:04:46Z andrius 
;
_cod_original_sg_symbol_H-M P21/n
_cod_database_code 4332201

loop_
_symmetry_equiv_pos_as_xyz
'x, y, z'
'-x+1/2, y+1/2, -z+1/2'
'-x, -y, -z'
'x-1/2, -y-1/2, z-1/2'

loop_
_atom_site_label
_atom_site_type_symbol
_atom_site_fract_x
_atom_site_fract_y
_atom_site_fract_z
_atom_site_U_iso_or_equiv
_atom_site_adp_type
_atom_site_occupancy
_atom_site_symmetry_multiplicity
_atom_site_calc_flag
_atom_site_refinement_flags
Ni Ni -0.46043(4) -0.62278(4) -0.46160(2) 0.01744(12) Uani 1 1 d .
Cu1 Cu -0.64813(4) -0.43051(4) -0.36949(2) 0.01995(12) Uani 1 1 d .
Cu2 Cu -0.39738(4) -0.35258(4) -0.39332(2) 0.01966(12) Uani 1 1 d .
Cl1 Cl -0.81454(8) -0.30120(9) -0.37143(5) 0.0300(2) Uani 1 1 d .
Cl2 Cl -0.43412(9) -0.24436(9) -0.29978(5) 0.0321(2) Uani 1 1 d .
O1 O -0.5593(2) -0.7795(2) -0.45048(12) 0.0254(6) Uani 1 1 d .
O2 O -0.2984(2) -0.7038(2) -0.41955(12) 0.0255(6) Uani 1 1 d .
O3 O -0.5002(2) -0.5372(2) -0.37172(11) 0.0197(5) Uani 1 1 d .
O4 O -0.37867(19) -0.4485(2) -0.47686(11) 0.0166(5) Uani 1 1 d .
O5 O -0.5751(2) -0.3310(2) -0.43882(12) 0.0182(5) Uani 1 1 d D
N1 N -0.6958(3) -0.5483(3) -0.29601(15) 0.0270(7) Uani 1 1 d .
N2 N -0.2061(3) -0.3528(3) -0.37327(15) 0.0244(7) Uani 1 1 d .
C1 C -0.5143(4) -0.8807(3) -0.42287(19) 0.0290(9) Uani 1 1 d .
C2 C -0.3859(4) -0.9022(4) -0.3988(2) 0.0346(10) Uani 1 1 d .
H2 H -0.3642 -0.9824 -0.3793 0.042 Uiso 1 1 calc R
C3 C -0.2864(4) -0.8175(4) -0.40077(19) 0.0310(10) Uani 1 1 d .
C4 C -0.6104(4) -0.9844(4) -0.4178(2) 0.0413(11) Uani 1 1 d .
H4A H -0.6888 -0.9485 -0.4047 0.062 Uiso 1 1 calc R
H4B H -0.5747 -1.0455 -0.3830 0.062 Uiso 1 1 calc R
H4C H -0.6299 -1.0264 -0.4626 0.062 Uiso 1 1 calc R
C5 C -0.1501(4) -0.8588(4) -0.3789(2) 0.0510(13) Uani 1 1 d .
H5A H -0.0991 -0.8396 -0.4156 0.076 Uiso 1 1 calc R
H5B H -0.1479 -0.9494 -0.3701 0.076 Uiso 1 1 calc R
H5C H -0.1148 -0.8140 -0.3368 0.076 Uiso 1 1 calc R
C6 C -0.4785(4) -0.6080(4) -0.30926(18) 0.0269(9) Uani 1 1 d .
H6A H -0.4390 -0.5540 -0.2710 0.032 Uiso 1 1 calc R
H6B H -0.4202 -0.6791 -0.3143 0.032 Uiso 1 1 calc R
C7 C -0.6049(4) -0.6559(3) -0.2946(2) 0.0290(9) Uani 1 1 d .
H7A H -0.6384 -0.7190 -0.3296 0.035 Uiso 1 1 calc R
H7B H -0.5949 -0.6967 -0.2488 0.035 Uiso 1 1 calc R
C8 C -0.8293(4) -0.5971(4) -0.3083(3) 0.0462(12) Uani 1 1 d .
H8A H -0.8428 -0.6553 -0.2713 0.069 Uiso 1 1 calc R
H8B H -0.8434 -0.6413 -0.3526 0.069 Uiso 1 1 calc R
H8C H -0.8893 -0.5268 -0.3092 0.069 Uiso 1 1 calc R
C9 C -0.6759(4) -0.4801(4) -0.2294(2) 0.0418(11) Uani 1 1 d .
H9A H -0.7387 -0.4122 -0.2303 0.063 Uiso 1 1 calc R
H9B H -0.5896 -0.4446 -0.2220 0.063 Uiso 1 1 calc R
H9C H -0.6863 -0.5384 -0.1919 0.063 Uiso 1 1 calc R
C10 C -0.2507(3) -0.4369(4) -0.49097(18) 0.0232(8) Uani 1 1 d .
H10A H -0.2402 -0.3565 -0.5150 0.028 Uiso 1 1 calc R
H10B H -0.2306 -0.5065 -0.5212 0.028 Uiso 1 1 calc R
C11 C -0.1613(3) -0.4408(4) -0.42379(18) 0.0254(8) Uani 1 1 d .
H11A H -0.1580 -0.5272 -0.4050 0.030 Uiso 1 1 calc R
H11B H -0.0742 -0.4170 -0.4319 0.030 Uiso 1 1 calc R
C12 C -0.1657(4) -0.2224(4) -0.3856(2) 0.0376(10) Uani 1 1 d .
H12A H -0.0723 -0.2186 -0.3808 0.056 Uiso 1 1 calc R
H12B H -0.1963 -0.1660 -0.3520 0.056 Uiso 1 1 calc R
H12C H -0.2016 -0.1965 -0.4323 0.056 Uiso 1 1 calc R
C13 C -0.1537(4) -0.3910(4) -0.3023(2) 0.0381(11) Uani 1 1 d .
H13A H -0.1804 -0.4771 -0.2941 0.057 Uiso 1 1 calc R
H13B H -0.1856 -0.3342 -0.2693 0.057 Uiso 1 1 calc R
H13C H -0.0603 -0.3868 -0.2967 0.057 Uiso 1 1 calc R
H1 H -0.607(4) -0.2565(19) -0.432(2) 0.046(13) Uiso 1 1 d D

loop_
_atom_site_aniso_label
_atom_site_aniso_U_11
_atom_site_aniso_U_22
_atom_site_aniso_U_33
_atom_site_aniso_U_23
_atom_site_aniso_U_13
_atom_site_aniso_U_12
Ni 0.0202(2) 0.0147(2) 0.0174(2) 0.00253(18) 0.00274(18) 0.00226(18)
Cu1 0.0218(2) 0.0186(2) 0.0204(2) 0.00054(18) 0.00617(18) 0.00200(18)
Cu2 0.0192(2) 0.0194(2) 0.0201(2) -0.00235(18) 0.00182(17) 0.00113(17)
Cl1 0.0260(5) 0.0292(5) 0.0364(5) -0.0016(4) 0.0100(4) 0.0072(4)
Cl2 0.0338(5) 0.0355(6) 0.0267(5) -0.0105(4) 0.0032(4) 0.0053(4)
O1 0.0329(14) 0.0170(13) 0.0274(14) 0.0025(11) 0.0084(11) -0.0011(11)
O2 0.0257(13) 0.0247(14) 0.0252(14) 0.0025(11) 0.0000(11) 0.0075(11)
O3 0.0228(12) 0.0188(12) 0.0187(12) 0.0051(10) 0.0071(10) 0.0056(10)
O4 0.0153(12) 0.0161(12) 0.0190(12) -0.0009(10) 0.0040(9) -0.0001(9)
O5 0.0193(12) 0.0149(13) 0.0208(13) 0.0021(10) 0.0040(10) 0.0030(10)
N1 0.0321(17) 0.0256(17) 0.0259(17) 0.0016(14) 0.0130(14) 0.0040(14)
N2 0.0194(15) 0.0242(17) 0.0283(17) -0.0075(14) -0.0013(13) 0.0015(13)
C1 0.048(2) 0.019(2) 0.022(2) 0.0002(17) 0.0114(18) 0.0025(18)
C2 0.056(3) 0.0149(19) 0.030(2) 0.0055(17) -0.001(2) 0.0069(19)
C3 0.047(2) 0.024(2) 0.020(2) -0.0024(17) -0.0041(18) 0.0144(19)
C4 0.063(3) 0.023(2) 0.040(3) 0.0061(19) 0.015(2) -0.004(2)
C5 0.054(3) 0.037(3) 0.055(3) -0.004(2) -0.018(2) 0.019(2)
C6 0.037(2) 0.026(2) 0.0181(19) 0.0072(16) 0.0043(16) 0.0100(17)
C7 0.043(2) 0.020(2) 0.026(2) 0.0041(16) 0.0117(18) 0.0060(17)
C8 0.037(2) 0.038(3) 0.069(3) 0.012(2) 0.026(2) -0.004(2)
C9 0.066(3) 0.034(2) 0.030(2) 0.0014(19) 0.024(2) 0.007(2)
C10 0.0188(18) 0.027(2) 0.025(2) -0.0012(16) 0.0068(15) -0.0012(15)
C11 0.0170(18) 0.027(2) 0.032(2) -0.0028(17) 0.0043(16) 0.0024(15)
C12 0.025(2) 0.028(2) 0.061(3) -0.008(2) 0.007(2) -0.0040(17)
C13 0.029(2) 0.048(3) 0.033(2) -0.009(2) -0.0096(18) 0.0100(19)

loop_
_atom_type_symbol
_atom_type_description
_atom_type_scat_dispersion_real
_atom_type_scat_dispersion_imag
_atom_type_scat_source
C C 0.0033 0.0016 'International Tables Vol C Tables 4.2.6.8 and 6.1.1.4'
H H 0.0000 0.0000 'International Tables Vol C Tables 4.2.6.8 and 6.1.1.4'
O O 0.0106 0.0060 'International Tables Vol C Tables 4.2.6.8 and 6.1.1.4'
Cu Cu 0.3201 1.2651 'International Tables Vol C Tables 4.2.6.8 and 6.1.1.4'
Ni Ni 0.3393 1.1124 'International Tables Vol C Tables 4.2.6.8 and 6.1.1.4'
N N 0.0061 0.0033 'International Tables Vol C Tables 4.2.6.8 and 6.1.1.4'
Cl Cl 0.1484 0.1585 'International Tables Vol C Tables 4.2.6.8 and 6.1.1.4'

loop_
_geom_angle_atom_site_label_1
_geom_angle_atom_site_label_2
_geom_angle_atom_site_label_3
_geom_angle
_geom_angle_site_symmetry_1
_geom_angle_site_symmetry_3
O2 Ni O1 91.55(10) . .
O2 Ni O3 95.94(9) . .
O1 Ni O3 95.86(10) . .
O2 Ni O4 95.40(9) . .
O1 Ni O4 172.99(9) . .
O3 Ni O4 82.49(9) . .
O2 Ni O4 169.13(9) . 3_444
O1 Ni O4 88.24(9) . 3_444
O3 Ni O4 94.89(9) . 3_444
O4 Ni O4 85.12(8) . 3_444
O2 Ni O5 91.59(9) . 3_444
O1 Ni O5 94.05(9) . 3_444
O3 Ni O5 167.37(9) . 3_444
O4 Ni O5 86.73(9) . 3_444
O4 Ni O5 77.59(9) 3_444 3_444
O3 Cu1 O5 84.43(9) . .
O3 Cu1 N1 86.32(11) . .
O5 Cu1 N1 170.60(11) . .
O3 Cu1 Cl1 176.83(7) . .
O5 Cu1 Cl1 92.40(7) . .
N1 Cu1 Cl1 96.85(9) . .
O3 Cu1 Cu2 53.14(7) . .
O5 Cu1 Cu2 43.26(6) . .
N1 Cu1 Cu2 128.35(9) . .
Cl1 Cu1 Cu2 124.22(3) . .
O4 Cu2 O5 83.38(9) . .
O4 Cu2 N2 86.90(10) . .
O5 Cu2 N2 163.15(11) . .
O4 Cu2 Cl2 175.86(7) . .
O5 Cu2 Cl2 92.65(7) . .
N2 Cu2 Cl2 97.23(9) . .
O4 Cu2 O3 79.41(9) . .
O5 Cu2 O3 74.90(9) . .
N2 Cu2 O3 116.77(10) . .
Cl2 Cu2 O3 98.42(6) . .
O4 Cu2 Cu1 100.87(6) . .
O5 Cu2 Cu1 42.91(7) . .
N2 Cu2 Cu1 153.47(9) . .
Cl2 Cu2 Cu1 75.30(3) . .
O3 Cu2 Cu1 42.11(5) . .
C1 O1 Ni 125.8(2) . .
C3 O2 Ni 125.4(2) . .
C6 O3 Cu1 108.8(2) . .
C6 O3 Ni 117.9(2) . .
Cu1 O3 Ni 122.39(11) . .
C6 O3 Cu2 125.6(2) . .
Cu1 O3 Cu2 84.75(8) . .
Ni O3 Cu2 93.48(9) . .
C10 O4 Cu2 109.06(19) . .
C10 O4 Ni 122.0(2) . .
Cu2 O4 Ni 104.49(10) . .
C10 O4 Ni 125.23(19) . 3_444
Cu2 O4 Ni 97.12(9) . 3_444
Ni O4 Ni 94.88(8) . 3_444
Cu1 O5 Cu2 93.83(9) . .
Cu1 O5 Ni 131.04(12) . 3_444
Cu2 O5 Ni 96.29(10) . 3_444
Cu1 O5 H1 101(3) . .
Cu2 O5 H1 114(3) . .
Ni O5 H1 118(3) 3_444 .
C9 N1 C8 109.1(3) . .
C9 N1 C7 110.3(3) . .
C8 N1 C7 109.2(3) . .
C9 N1 Cu1 107.7(2) . .
C8 N1 Cu1 115.1(2) . .
C7 N1 Cu1 105.3(2) . .
C13 N2 C12 109.4(3) . .
C13 N2 C11 109.9(3) . .
C12 N2 C11 110.8(3) . .
C13 N2 Cu2 114.8(2) . .
C12 N2 Cu2 105.9(2) . .
C11 N2 Cu2 106.0(2) . .
O1 C1 C2 125.1(4) . .
O1 C1 C4 115.6(3) . .
C2 C1 C4 119.3(3) . .
C3 C2 C1 126.2(3) . .
C3 C2 H2 116.9 . .
C1 C2 H2 116.9 . .
O2 C3 C2 125.6(4) . .
O2 C3 C5 114.4(4) . .
C2 C3 C5 120.0(4) . .
C1 C4 H4A 109.5 . .
C1 C4 H4B 109.5 . .
H4A C4 H4B 109.5 . .
C1 C4 H4C 109.5 . .
H4A C4 H4C 109.5 . .
H4B C4 H4C 109.5 . .
C3 C5 H5A 109.5 . .
C3 C5 H5B 109.5 . .
H5A C5 H5B 109.5 . .
C3 C5 H5C 109.5 . .
H5A C5 H5C 109.5 . .
H5B C5 H5C 109.5 . .
O3 C6 C7 107.7(3) . .
O3 C6 H6A 110.2 . .
C7 C6 H6A 110.2 . .
O3 C6 H6B 110.2 . .
C7 C6 H6B 110.2 . .
H6A C6 H6B 108.5 . .
N1 C7 C6 109.0(3) . .
N1 C7 H7A 109.9 . .
C6 C7 H7A 109.9 . .
N1 C7 H7B 109.9 . .
C6 C7 H7B 109.9 . .
H7A C7 H7B 108.3 . .
N1 C8 H8A 109.5 . .
N1 C8 H8B 109.5 . .
H8A C8 H8B 109.5 . .
N1 C8 H8C 109.5 . .
H8A C8 H8C 109.5 . .
H8B C8 H8C 109.5 . .
N1 C9 H9A 109.5 . .
N1 C9 H9B 109.5 . .
H9A C9 H9B 109.5 . .
N1 C9 H9C 109.5 . .
H9A C9 H9C 109.5 . .
H9B C9 H9C 109.5 . .
O4 C10 C11 108.9(3) . .
O4 C10 H10A 109.9 . .
C11 C10 H10A 109.9 . .
O4 C10 H10B 109.9 . .
C11 C10 H10B 109.9 . .
H10A C10 H10B 108.3 . .
N2 C11 C10 110.1(3) . .
N2 C11 H11A 109.6 . .
C10 C11 H11A 109.6 . .
N2 C11 H11B 109.6 . .
C10 C11 H11B 109.6 . .
H11A C11 H11B 108.1 . .
N2 C12 H12A 109.5 . .
N2 C12 H12B 109.5 . .
H12A C12 H12B 109.5 . .
N2 C12 H12C 109.5 . .
H12A C12 H12C 109.5 . .
H12B C12 H12C 109.5 . .
N2 C13 H13A 109.5 . .
N2 C13 H13B 109.5 . .
H13A C13 H13B 109.5 . .
N2 C13 H13C 109.5 . .
H13A C13 H13C 109.5 . .
H13B C13 H13C 109.5 . .

loop_
_geom_bond_atom_site_label_1
_geom_bond_atom_site_label_2
_geom_bond_distance
_geom_bond_site_symmetry_2
Ni O2 1.992(2) .
Ni O1 1.998(2) .
Ni O3 2.079(2) .
Ni O4 2.087(2) .
Ni O4 2.087(2) 3_444
Ni O5 2.098(2) 3_444
Cu1 O3 1.940(2) .
Cu1 O5 1.966(2) .
Cu1 N1 2.027(3) .
Cu1 Cl1 2.2315(10) .
Cu1 Cu2 2.8805(6) .
Cu2 O4 1.964(2) .
Cu2 O5 1.979(2) .
Cu2 N2 2.007(3) .
Cu2 Cl2 2.2460(10) .
Cu2 O3 2.314(2) .
O1 C1 1.267(4) .
O2 C3 1.267(4) .
O3 C6 1.429(4) .
O4 C10 1.425(4) .
O4 Ni 2.087(2) 3_444
O5 Ni 2.098(2) 3_444
O5 H1 0.878(10) .
N1 C9 1.484(5) .
N1 C8 1.493(5) .
N1 C7 1.493(5) .
N2 C13 1.481(5) .
N2 C12 1.482(5) .
N2 C11 1.488(4) .
C1 C2 1.394(6) .
C1 C4 1.513(5) .
C2 C3 1.391(6) .
C2 H2 0.9500 .
C3 C5 1.511(5) .
C4 H4A 0.9800 .
C4 H4B 0.9800 .
C4 H4C 0.9800 .
C5 H5A 0.9800 .
C5 H5B 0.9800 .
C5 H5C 0.9800 .
C6 C7 1.497(5) .
C6 H6A 0.9900 .
C6 H6B 0.9900 .
C7 H7A 0.9900 .
C7 H7B 0.9900 .
C8 H8A 0.9800 .
C8 H8B 0.9800 .
C8 H8C 0.9800 .
C9 H9A 0.9800 .
C9 H9B 0.9800 .
C9 H9C 0.9800 .
C10 C11 1.511(5) .
C10 H10A 0.9900 .
C10 H10B 0.9900 .
C11 H11A 0.9900 .
C11 H11B 0.9900 .
C12 H12A 0.9800 .
C12 H12B 0.9800 .
C12 H12C 0.9800 .
C13 H13A 0.9800 .
C13 H13B 0.9800 .
C13 H13C 0.9800 .
